data_7028523
loop_
_publ_author_name
'Niu, Qingfen'
'Sun, Hongjian'
'Wang, Lin'
'Hu, Qingping'
'Li, Xiaoyan'

_publ_section_title
;
 Reactivity of
 mer-hydrido(2-mercaptobenzoyl)tris(trimethylphosphine)cobalt(iii)
 complex.
;
_journal_issue 10
_journal_name_full 'Dalton transactions (Cambridge, England : 2003)'
_journal_page_first 4059
_journal_page_last 4066
_journal_paper_doi 10.1039/c3dt52519h
_journal_volume 43
_journal_year 2014
_chemical_formula_sum 'C14 H22 Co I O2 P2 S'
_chemical_formula_weight 502.15
_chemical_name_systematic
; 
 ? 
;
_space_group_IT_number 33
_symmetry_cell_setting orthorhombic
_symmetry_space_group_name_Hall 'P 2c -2n'
_symmetry_space_group_name_H-M 'P n a 21'
_atom_sites_solution_hydrogens geom
_atom_sites_solution_primary direct
_atom_sites_solution_secondary difmap
_audit_creation_method SHELXL-97
_cell_angle_alpha 90.00
_cell_angle_beta 90.00
_cell_angle_gamma 90.00
_cell_formula_units_Z 4
_cell_length_a 18.283(4)
_cell_length_b 8.5829(17)
_cell_length_c 12.412(3)
_cell_measurement_reflns_used 4664
_cell_measurement_temperature 293(2)
_cell_measurement_theta_max 53.525
_cell_measurement_theta_min 5.244
_cell_volume 1947.7(7)
_computing_cell_refinement 'Bruker XSCANS'
_computing_data_collection 'Bruker XSCANS'
_computing_data_reduction 'Bruker SHELXTL'
_computing_molecular_graphics 'Bruker SHELXTL'
_computing_publication_material 'Bruker SHELXTL'
_computing_structure_refinement 'SHELXL-97 (Sheldrick, 1997)'
_computing_structure_solution 'SHELXS-97 (Sheldrick, 1990)'
_diffrn_ambient_temperature 293(2)
_diffrn_measured_fraction_theta_full 0.997
_diffrn_measured_fraction_theta_max 0.997
_diffrn_measurement_device_type 'Bruker P4'
_diffrn_measurement_method '\w scans'
_diffrn_radiation_monochromator graphite
_diffrn_radiation_source 'fine-focus sealed tube'
_diffrn_radiation_type MoK\a
_diffrn_radiation_wavelength 0.71073
_diffrn_reflns_av_R_equivalents 0.0259
_diffrn_reflns_av_unetI/netI 0.0363
_diffrn_reflns_limit_h_max 23
_diffrn_reflns_limit_h_min -13
_diffrn_reflns_limit_k_max 11
_diffrn_reflns_limit_k_min -10
_diffrn_reflns_limit_l_max 15
_diffrn_reflns_limit_l_min -15
_diffrn_reflns_number 10915
_diffrn_reflns_theta_full 27.55
_diffrn_reflns_theta_max 27.55
_diffrn_reflns_theta_min 2.23
_exptl_absorpt_coefficient_mu 2.738
_exptl_absorpt_correction_type none
_exptl_crystal_density_diffrn 1.712
_exptl_crystal_density_method 'not measured'
_exptl_crystal_F_000 992
_exptl_crystal_size_max 0.22
_exptl_crystal_size_mid 0.2
_exptl_crystal_size_min 0.19
_refine_diff_density_max 0.285
_refine_diff_density_min -0.573
_refine_diff_density_rms 0.071
_refine_ls_abs_structure_details 'Flack H D (1983), Acta Cryst. A39, 876-881'
_refine_ls_abs_structure_Flack 0.99(2)
_refine_ls_extinction_method none
_refine_ls_goodness_of_fit_ref 0.863
_refine_ls_hydrogen_treatment constr
_refine_ls_matrix_type full
_refine_ls_number_parameters 196
_refine_ls_number_reflns 4338
_refine_ls_number_restraints 1
_refine_ls_restrained_S_all 0.863
_refine_ls_R_factor_all 0.0411
_refine_ls_R_factor_gt 0.0353
_refine_ls_shift/su_max 0.001
_refine_ls_shift/su_mean 0.000
_refine_ls_structure_factor_coef Fsqd
_refine_ls_weighting_details 'calc w=1/[\s^2^(Fo^2^)+(0.0777P)^2^+1.5777P] where P=(Fo^2^+2Fc^2^)/3'
_refine_ls_weighting_scheme calc
_refine_ls_wR_factor_gt 0.0980
_refine_ls_wR_factor_ref 0.1042
_reflns_number_gt 3866
_reflns_number_total 4338
_reflns_threshold_expression >2sigma(I)
_cod_data_source_file c3dt52519h.txt
_cod_data_source_block complex8
_cod_depositor_comments
;
The following automatic conversions were performed:

'_symmetry_cell_setting' value 'Orthorhombic' changed to
'orthorhombic' according to
/usr/data/users/saulius/automatic-downloads/current/RSC/lib/dictionaries/cif_core.dic
dictionary named 'cif_core.dic' version 2.4.2 from 2011-04-26.

Automatic conversion script
Id: cif_fix_values 2281 2013-09-26 08:29:07Z andrius 
;
_cod_original_sg_symbol_H-M 'Pna2(1) '
_cod_database_code 7028523

loop_
_symmetry_equiv_pos_as_xyz
'x, y, z'
'-x, -y, z+1/2'
'x+1/2, -y+1/2, z'
'-x+1/2, y+1/2, z+1/2'

loop_
_atom_site_label
_atom_site_type_symbol
_atom_site_fract_x
_atom_site_fract_y
_atom_site_fract_z
_atom_site_U_iso_or_equiv
_atom_site_adp_type
_atom_site_occupancy
_atom_site_symmetry_multiplicity
_atom_site_calc_flag
_atom_site_refinement_flags
Co1 Co 0.88794(3) 0.23309(6) 0.94135(5) 0.03036(14) Uani 1 1 d .
P1 P 0.94760(6) 0.39278(12) 1.05604(11) 0.0373(2) Uani 1 1 d .
I1 I 0.76791(2) 0.25091(5) 1.06514(4) 0.05973(13) Uani 1 1 d .
S1 S 0.93103(6) 0.02982(12) 1.03536(10) 0.0403(3) Uani 1 1 d .
P2 P 0.83324(7) 0.06086(15) 0.83109(11) 0.0415(3) Uani 1 1 d .
O1 O 0.9798(2) 0.3045(6) 0.7698(4) 0.0598(11) Uani 1 1 d .
C9 C 0.9160(3) 0.5932(5) 1.0513(5) 0.0593(14) Uani 1 1 d .
H9A H 0.8641 0.5961 1.0632 0.089 Uiso 1 1 calc R
H9B H 0.9270 0.6370 0.9820 0.089 Uiso 1 1 calc R
H9C H 0.9402 0.6526 1.1063 0.089 Uiso 1 1 calc R
C7 C 0.9724(3) 0.2202(5) 0.8494(4) 0.0382(10) Uani 1 1 d .
C6 C 1.0272(2) 0.1023(6) 0.8795(4) 0.0379(9) Uani 1 1 d .
C1 C 1.0124(2) 0.0050(5) 0.9667(4) 0.0370(9) Uani 1 1 d .
C11 C 0.8922(3) -0.0723(7) 0.7588(4) 0.0534(13) Uani 1 1 d .
H11A H 0.9205 -0.1318 0.8092 0.080 Uiso 1 1 calc R
H11B H 0.9244 -0.0144 0.7127 0.080 Uiso 1 1 calc R
H11C H 0.8629 -0.1415 0.7160 0.080 Uiso 1 1 calc R
C10 C 1.0448(3) 0.4140(7) 1.0361(6) 0.0662(17) Uani 1 1 d .
H10A H 1.0637 0.4886 1.0866 0.099 Uiso 1 1 calc R
H10B H 1.0540 0.4494 0.9640 0.099 Uiso 1 1 calc R
H10C H 1.0683 0.3153 1.0472 0.099 Uiso 1 1 calc R
C2 C 1.0630(3) -0.1099(6) 0.9948(4) 0.0513(13) Uani 1 1 d .
H2 H 1.0537 -0.1767 1.0522 0.062 Uiso 1 1 calc R
C3 C 1.1268(3) -0.1232(7) 0.9367(6) 0.0651(16) Uani 1 1 d .
H3 H 1.1610 -0.1980 0.9566 0.078 Uiso 1 1 calc R
C8 C 0.9412(4) 0.3464(8) 1.1977(5) 0.0636(16) Uani 1 1 d .
H8A H 0.9697 0.2550 1.2127 0.095 Uiso 1 1 calc R
H8B H 0.8910 0.3274 1.2163 0.095 Uiso 1 1 calc R
H8C H 0.9595 0.4322 1.2394 0.095 Uiso 1 1 calc R
C13 C 0.7690(4) -0.0744(9) 0.8913(6) 0.083(2) Uani 1 1 d .
H13A H 0.7306 -0.0173 0.9262 0.124 Uiso 1 1 calc R
H13B H 0.7939 -0.1379 0.9433 0.124 Uiso 1 1 calc R
H13C H 0.7485 -0.1397 0.8363 0.124 Uiso 1 1 calc R
O2 O 0.8354(3) 0.5012(5) 0.8204(4) 0.0699(12) Uani 1 1 d .
C5 C 1.0916(3) 0.0833(7) 0.8196(4) 0.0500(12) Uani 1 1 d .
H5 H 1.1004 0.1459 0.7599 0.060 Uiso 1 1 calc R
C4 C 1.1412(3) -0.0275(8) 0.8492(5) 0.0634(16) Uani 1 1 d .
H4 H 1.1846 -0.0388 0.8108 0.076 Uiso 1 1 calc R
C12 C 0.7809(4) 0.1539(8) 0.7246(6) 0.080(2) Uani 1 1 d .
H12A H 0.7659 0.0769 0.6730 0.120 Uiso 1 1 calc R
H12B H 0.8107 0.2308 0.6895 0.120 Uiso 1 1 calc R
H12C H 0.7385 0.2031 0.7549 0.120 Uiso 1 1 calc R
C14 C 0.8547(3) 0.3959(6) 0.8672(4) 0.0478(12) Uani 1 1 d .

loop_
_atom_site_aniso_label
_atom_site_aniso_U_11
_atom_site_aniso_U_22
_atom_site_aniso_U_33
_atom_site_aniso_U_23
_atom_site_aniso_U_13
_atom_site_aniso_U_12
Co1 0.0310(3) 0.0276(2) 0.0325(3) -0.0025(2) 0.0010(2) -0.00114(19)
P1 0.0430(5) 0.0293(5) 0.0398(6) -0.0042(5) -0.0063(5) -0.0024(4)
I1 0.0460(2) 0.0712(2) 0.0619(2) -0.01965(17) 0.01541(18) 0.00406(14)
S1 0.0480(6) 0.0324(5) 0.0405(6) 0.0065(5) 0.0097(5) 0.0033(4)
P2 0.0368(6) 0.0417(6) 0.0461(6) -0.0118(5) 0.0007(5) -0.0075(5)
O1 0.059(3) 0.062(2) 0.058(3) 0.026(2) 0.0142(18) -0.0002(19)
C9 0.077(3) 0.032(2) 0.069(4) -0.008(3) -0.011(3) 0.001(2)
C7 0.040(2) 0.035(2) 0.039(3) -0.0020(18) 0.0069(19) -0.0069(18)
C6 0.036(2) 0.042(2) 0.036(2) -0.0087(19) -0.0005(16) -0.0049(18)
C1 0.039(2) 0.033(2) 0.039(2) -0.0099(18) -0.0008(17) -0.0001(16)
C11 0.057(3) 0.049(3) 0.054(3) -0.021(2) 0.003(2) -0.004(3)
C10 0.046(3) 0.069(3) 0.083(5) -0.023(4) -0.010(3) -0.013(3)
C2 0.055(3) 0.047(3) 0.052(3) -0.008(2) -0.011(2) 0.015(2)
C3 0.049(3) 0.070(4) 0.076(4) -0.028(4) -0.015(3) 0.024(3)
C8 0.086(4) 0.063(4) 0.042(3) -0.002(3) -0.014(3) -0.015(3)
C13 0.077(5) 0.080(5) 0.092(5) -0.033(4) 0.027(4) -0.048(4)
O2 0.081(3) 0.053(2) 0.075(3) 0.019(2) -0.022(2) 0.012(2)
C5 0.038(2) 0.065(3) 0.048(3) -0.017(2) 0.009(2) -0.007(2)
C4 0.037(3) 0.083(4) 0.070(4) -0.034(3) 0.005(3) 0.005(3)
C12 0.080(5) 0.075(4) 0.085(5) -0.025(4) -0.046(4) 0.017(4)
C14 0.048(3) 0.041(3) 0.055(3) -0.004(2) -0.009(2) 0.001(2)

loop_
_atom_type_symbol
_atom_type_description
_atom_type_scat_dispersion_real
_atom_type_scat_dispersion_imag
_atom_type_scat_source
C C 0.0033 0.0016 'International Tables Vol C Tables 4.2.6.8 and 6.1.1.4'
H H 0.0000 0.0000 'International Tables Vol C Tables 4.2.6.8 and 6.1.1.4'
O O 0.0106 0.0060 'International Tables Vol C Tables 4.2.6.8 and 6.1.1.4'
P P 0.1023 0.0942 'International Tables Vol C Tables 4.2.6.8 and 6.1.1.4'
S S 0.1246 0.1234 'International Tables Vol C Tables 4.2.6.8 and 6.1.1.4'
Co Co 0.3494 0.9721 'International Tables Vol C Tables 4.2.6.8 and 6.1.1.4'
I I -0.4742 1.8119 'International Tables Vol C Tables 4.2.6.8 and 6.1.1.4'

loop_
_geom_angle_atom_site_label_1
_geom_angle_atom_site_label_2
_geom_angle_atom_site_label_3
_geom_angle
C14 Co1 C7 90.7(2)
C14 Co1 S1 179.29(17)
C7 Co1 S1 88.97(15)
C14 Co1 P2 92.83(17)
C7 Co1 P2 87.60(15)
S1 Co1 P2 87.79(5)
C14 Co1 P1 90.83(16)
C7 Co1 P1 91.21(15)
S1 Co1 P1 88.54(5)
P2 Co1 P1 176.16(5)
C14 Co1 I1 88.41(18)
C7 Co1 I1 178.53(16)
S1 Co1 I1 91.93(4)
P2 Co1 I1 91.27(4)
P1 Co1 I1 89.97(4)
C8 P1 C10 102.7(3)
C8 P1 C9 102.7(3)
C10 P1 C9 102.3(3)
C8 P1 Co1 116.7(2)
C10 P1 Co1 116.8(2)
C9 P1 Co1 113.66(19)
C1 S1 Co1 98.15(16)
C13 P2 C12 103.9(4)
C13 P2 C11 100.7(3)
C12 P2 C11 103.3(3)
C13 P2 Co1 117.3(2)
C12 P2 Co1 112.8(2)
C11 P2 Co1 116.90(18)
O1 C7 C6 122.1(5)
O1 C7 Co1 122.1(4)
C6 C7 Co1 115.8(3)
C1 C6 C5 120.4(5)
C1 C6 C7 118.5(4)
C5 C6 C7 121.1(5)
C6 C1 C2 119.3(4)
C6 C1 S1 118.4(3)
C2 C1 S1 122.3(4)
C1 C2 C3 119.2(5)
C4 C3 C2 121.5(5)
C4 C5 C6 119.8(6)
C5 C4 C3 119.7(5)
O2 C14 Co1 178.1(5)

loop_
_geom_bond_atom_site_label_1
_geom_bond_atom_site_label_2
_geom_bond_distance
Co1 C14 1.780(5)
Co1 C7 1.923(5)
Co1 S1 2.2419(12)
Co1 P2 2.2492(14)
Co1 P1 2.2571(13)
Co1 I1 2.6832(8)
P1 C8 1.807(6)
P1 C10 1.803(5)
P1 C9 1.816(5)
S1 C1 1.728(4)
P2 C13 1.813(6)
P2 C12 1.817(7)
P2 C11 1.809(5)
O1 C7 1.233(7)
C7 C6 1.473(7)
C6 C1 1.393(7)
C6 C5 1.401(6)
C1 C2 1.396(6)
C2 C3 1.376(8)
C3 C4 1.387(10)
O2 C14 1.131(6)
C5 C4 1.365(8)
